data_4326782
loop_
_publ_author_name
'S. M. Ibrahim Al-Rafia'
'Michael J. Ferguson'
'Eric Rivard'

_publ_contact_author_address
;
Department of Chemistry
University of Alberta
Edmonton
AB T6G 2G2
CANADA
;
_publ_contact_author_email ERIVARD@UALBERTA.CA
_publ_contact_author_name 'E. Rivard'
_publ_section_title
;
 Interaction of Carbene and Olefin Donors with [Cl2PN]3: Exploration of a
 Reductive Pathway toward (PN)3
;
_journal_name_full 'Inorganic Chemistry'
_journal_page_first 10543
_journal_page_last 10545
_journal_paper_doi 10.1021/ic201812a
_journal_volume 50
_journal_year 2011
_chemical_formula_moiety 'C28 H37 Cl5 N5 P3, C7 H8'
_chemical_formula_sum 'C35 H45 Cl5 N5 P3'
_chemical_formula_weight 805.92
_chemical_name_common 4
_chemical_name_systematic
; 
 ? 
;
_space_group_IT_number 2
_symmetry_cell_setting triclinic
_symmetry_space_group_name_Hall '-P 1'
_symmetry_space_group_name_H-M 'P -1'
_atom_sites_solution_hydrogens geom
_atom_sites_solution_primary direct
_atom_sites_solution_secondary difmap
_audit_creation_method SHELXL-97
_cell_angle_alpha 97.4845(5)
_cell_angle_beta 99.7811(5)
_cell_angle_gamma 114.9935(4)
_cell_formula_units_Z 2
_cell_length_a 10.5636(4)
_cell_length_b 11.5438(5)
_cell_length_c 19.1398(8)
_cell_measurement_reflns_used 9897
_cell_measurement_temperature 173(2)
_cell_measurement_theta_max 27.45
_cell_measurement_theta_min 2.20
_cell_volume 2030.64(14)
_computing_cell_refinement 'Bruker SAINT'
_computing_data_collection 'Bruker APEX2'
_computing_data_reduction 'Bruker SAINT'
_computing_molecular_graphics 'Bruker SHELXTL'
_computing_publication_material 'Bruker SHELXTL'
_computing_structure_refinement 'SHELXL-97 (Sheldrick, 2008)'
_computing_structure_solution 'SHELXD (Schneider & Sheldrick, 2002)'
_diffrn_ambient_temperature 173(2)
_diffrn_measured_fraction_theta_full 0.993
_diffrn_measured_fraction_theta_max 0.993
_diffrn_measurement_device_type 'Bruker APEX-II CCD'
_diffrn_measurement_method '\w scans'
_diffrn_radiation_monochromator graphite
_diffrn_radiation_source 'fine-focus sealed tube'
_diffrn_radiation_type MoK\a
_diffrn_radiation_wavelength 0.71073
_diffrn_reflns_av_R_equivalents 0.0116
_diffrn_reflns_av_sigmaI/netI 0.0168
_diffrn_reflns_limit_h_max 13
_diffrn_reflns_limit_h_min -13
_diffrn_reflns_limit_k_max 14
_diffrn_reflns_limit_k_min -14
_diffrn_reflns_limit_l_max 24
_diffrn_reflns_limit_l_min -24
_diffrn_reflns_number 18102
_diffrn_reflns_theta_full 27.48
_diffrn_reflns_theta_max 27.48
_diffrn_reflns_theta_min 1.11
_exptl_absorpt_coefficient_mu 0.507
_exptl_absorpt_correction_T_max 0.9269
_exptl_absorpt_correction_T_min 0.7380
_exptl_absorpt_correction_type numerical
_exptl_absorpt_process_details 'SADABS (Sheldrick, 2008)'
_exptl_crystal_colour colourless
_exptl_crystal_density_diffrn 1.318
_exptl_crystal_description block
_exptl_crystal_F_000 840
_exptl_crystal_size_max 0.64
_exptl_crystal_size_mid 0.17
_exptl_crystal_size_min 0.15
_refine_diff_density_max 1.021
_refine_diff_density_min -0.534
_refine_diff_density_rms 0.056
_refine_ls_extinction_method none
_refine_ls_goodness_of_fit_ref 1.052
_refine_ls_hydrogen_treatment mixed
_refine_ls_matrix_type full
_refine_ls_number_parameters 525
_refine_ls_number_reflns 9252
_refine_ls_number_restraints 29
_refine_ls_restrained_S_all 1.056
_refine_ls_R_factor_all 0.0494
_refine_ls_R_factor_gt 0.0429
_refine_ls_shift/su_max 0.001
_refine_ls_shift/su_mean 0.000
_refine_ls_structure_factor_coef Fsqd
_refine_ls_weighting_details 'calc w=1/[\s^2^(Fo^2^)+(0.0662P)^2^+1.2274P] where P=(Fo^2^+2Fc^2^)/3'
_refine_ls_weighting_scheme calc
_refine_ls_wR_factor_gt 0.1200
_refine_ls_wR_factor_ref 0.1271
_reflns_number_gt 7954
_reflns_number_total 9252
_reflns_threshold_expression I>2\s(I)
_cod_data_source_file ic201812a_si_002_1.cif
_cod_data_source_block riv1101
_cod_database_code 4326782

loop_
_symmetry_equiv_pos_as_xyz
'x, y, z'
'-x, -y, -z'

loop_
_atom_site_label
_atom_site_type_symbol
_atom_site_fract_x
_atom_site_fract_y
_atom_site_fract_z
_atom_site_U_iso_or_equiv
_atom_site_adp_type
_atom_site_occupancy
_atom_site_symmetry_multiplicity
_atom_site_calc_flag
_atom_site_refinement_flags
_atom_site_disorder_assembly
_atom_site_disorder_group
Cl1A Cl -0.04112(12) -0.08789(11) 0.28279(7) 0.0465(3) Uani 0.70 1 d PD A 1
Cl2A Cl -0.01869(19) 0.1665(3) 0.15326(13) 0.0610(6) Uani 0.70 1 d PD A 1
Cl3A Cl 0.30711(16) 0.32446(12) 0.17308(8) 0.0641(3) Uani 0.70 1 d PD A 1
Cl4A Cl 0.33369(19) 0.41391(13) 0.44554(7) 0.0605(4) Uani 0.70 1 d PD A 1
Cl5A Cl 0.00818(10) 0.22764(9) 0.40272(5) 0.0518(2) Uani 0.70 1 d PD A 1
P1A P 0.17995(13) 0.03198(9) 0.30095(8) 0.02354(14) Uani 0.70 1 d PD A 1
P2A P 0.16823(17) 0.21357(14) 0.22406(7) 0.0296(4) Uani 0.70 1 d PD A 1
P3A P 0.18933(7) 0.26002(6) 0.36956(3) 0.02636(14) Uani 0.70 1 d PD A 1
N3A N 0.1908(3) 0.08928(19) 0.22875(11) 0.0309(4) Uani 0.70 1 d PD A 1
N4A N 0.1752(3) 0.3049(2) 0.29510(12) 0.0356(7) Uani 0.70 1 d PD A 1
N5A N 0.2221(2) 0.1406(2) 0.37414(12) 0.0265(6) Uani 0.70 1 d PD A 1
Cl1B Cl -0.0171(3) -0.0409(3) 0.3109(2) 0.0613(8) Uani 0.30 1 d PD A 2
Cl2B Cl -0.0288(3) 0.1723(6) 0.1657(3) 0.0490(11) Uani 0.30 1 d PD A 2
Cl3B Cl 0.2737(4) 0.2769(3) 0.13849(15) 0.0597(7) Uani 0.30 1 d PD A 2
Cl4B Cl 0.2838(4) 0.4158(4) 0.43755(14) 0.0622(11) Uani 0.30 1 d PD A 2
Cl5B Cl 0.52433(18) 0.4193(2) 0.36788(13) 0.0624(6) Uani 0.30 1 d PD A 2
P1B P 0.1961(3) 0.0468(2) 0.30263(18) 0.02354(14) Uani 0.30 1 d PD A 2
P2B P 0.1722(3) 0.2088(3) 0.21391(13) 0.0270(10) Uani 0.30 1 d PD A 2
P3B P 0.30998(17) 0.31223(15) 0.35619(8) 0.0368(4) Uani 0.30 1 d PD A 2
N3B N 0.1803(6) 0.0796(3) 0.2234(2) 0.0309(4) Uani 0.30 1 d PD A 2
N4B N 0.2283(4) 0.3258(4) 0.28260(16) 0.0343(17) Uani 0.30 1 d PD A 2
N5B N 0.2783(4) 0.1730(3) 0.3696(2) 0.0323(17) Uani 0.30 1 d PD A 2
N1 N 0.22994(15) -0.21145(13) 0.20106(7) 0.0221(3) Uani 1 1 d . . .
N2 N 0.25570(16) -0.27569(13) 0.30223(8) 0.0239(3) Uani 1 1 d . . .
C1 C 0.24923(17) -0.17465(15) 0.27424(9) 0.0215(3) Uani 1 1 d . A .
C2 C 0.2230(2) -0.33596(17) 0.18427(10) 0.0280(3) Uani 1 1 d . . .
H2 H 0.2093 -0.3841 0.1371 0.034 Uiso 1 1 calc R . .
C3 C 0.2389(2) -0.37510(17) 0.24646(10) 0.0293(4) Uani 1 1 d . . .
H3 H 0.2388 -0.4559 0.2516 0.035 Uiso 1 1 calc R . .
C4 C 0.26672(19) -0.05901(17) 0.31751(9) 0.0258(3) Uani 1 1 d . . .
H4 H 0.291(3) -0.054(2) 0.3648(14) 0.041(6) Uiso 1 1 d . . .
C11 C 0.25047(18) -0.12695(15) 0.14987(9) 0.0226(3) Uani 1 1 d . . .
C12 C 0.13116(18) -0.14816(16) 0.09540(9) 0.0246(3) Uani 1 1 d . . .
C13 C 0.1567(2) -0.06892(18) 0.04518(10) 0.0326(4) Uani 1 1 d . . .
H13 H 0.0784 -0.0810 0.0073 0.039 Uiso 1 1 calc R . .
C14 C 0.2934(2) 0.0267(2) 0.04945(11) 0.0393(5) Uani 1 1 d . . .
H14 H 0.3082 0.0800 0.0148 0.047 Uiso 1 1 calc R . .
C15 C 0.4090(2) 0.04535(19) 0.10380(11) 0.0370(4) Uani 1 1 d . . .
H15 H 0.5026 0.1116 0.1061 0.044 Uiso 1 1 calc R . .
C16 C 0.39076(18) -0.03118(17) 0.15530(9) 0.0278(3) Uani 1 1 d . . .
C17 C -0.02068(18) -0.25409(17) 0.08775(10) 0.0279(3) Uani 1 1 d . . .
H17 H -0.0209 -0.2924 0.1317 0.034 Uiso 1 1 calc R . .
C18 C -0.1303(2) -0.1998(2) 0.08283(13) 0.0444(5) Uani 1 1 d . . .
H18A H -0.1026 -0.1312 0.1265 0.053 Uiso 1 1 calc R . .
H18B H -0.2262 -0.2707 0.0792 0.053 Uiso 1 1 calc R . .
H18C H -0.1326 -0.1627 0.0397 0.053 Uiso 1 1 calc R . .
C19 C -0.0645(2) -0.3634(2) 0.02065(12) 0.0448(5) Uani 1 1 d . . .
H19A H -0.1630 -0.4308 0.0156 0.054 Uiso 1 1 calc R . .
H19B H 0.0018 -0.4026 0.0261 0.054 Uiso 1 1 calc R . .
H19C H -0.0604 -0.3268 -0.0228 0.054 Uiso 1 1 calc R . .
C20 C 0.5215(2) -0.0117(2) 0.21238(11) 0.0366(4) Uani 1 1 d . . .
H20 H 0.4852 -0.0612 0.2498 0.044 Uiso 1 1 calc R . .
C21 C 0.6077(3) -0.0704(4) 0.17826(17) 0.0768(10) Uani 1 1 d . . .
H21A H 0.5435 -0.1617 0.1525 0.092 Uiso 1 1 calc R . .
H21B H 0.6843 -0.0674 0.2165 0.092 Uiso 1 1 calc R . .
H21C H 0.6507 -0.0198 0.1438 0.092 Uiso 1 1 calc R . .
C22 C 0.6145(3) 0.1306(3) 0.25089(16) 0.0692(8) Uani 1 1 d . . .
H22A H 0.5551 0.1658 0.2708 0.083 Uiso 1 1 calc R . .
H22B H 0.6575 0.1807 0.2163 0.083 Uiso 1 1 calc R . .
H22C H 0.6912 0.1375 0.2906 0.083 Uiso 1 1 calc R . .
C31 C 0.27688(19) -0.27820(16) 0.37854(9) 0.0256(3) Uani 1 1 d . . .
C32 C 0.1551(2) -0.33216(18) 0.40561(10) 0.0316(4) Uani 1 1 d . . .
C33 C 0.1785(2) -0.3374(2) 0.47901(11) 0.0396(4) Uani 1 1 d . . .
H33 H 0.0981 -0.3745 0.4993 0.047 Uiso 1 1 calc R . .
C34 C 0.3154(3) -0.2898(2) 0.52239(11) 0.0417(5) Uani 1 1 d . . .
H34 H 0.3285 -0.2949 0.5720 0.050 Uiso 1 1 calc R . .
C35 C 0.4345(2) -0.2345(2) 0.49450(11) 0.0399(4) Uani 1 1 d . . .
H35 H 0.5286 -0.2009 0.5253 0.048 Uiso 1 1 calc R . .
C36 C 0.4175(2) -0.22748(19) 0.42134(10) 0.0323(4) Uani 1 1 d . . .
C37 C 0.0025(2) -0.3852(2) 0.35825(12) 0.0441(5) Uani 1 1 d . . .
H37 H 0.0093 -0.3503 0.3131 0.053 Uiso 1 1 calc R . .
C38 C -0.0901(3) -0.3406(4) 0.39586(18) 0.0739(9) Uani 1 1 d . . .
H38A H -0.0428 -0.2446 0.4106 0.089 Uiso 1 1 calc R . .
H38B H -0.1026 -0.3774 0.4390 0.089 Uiso 1 1 calc R . .
H38C H -0.1846 -0.3711 0.3623 0.089 Uiso 1 1 calc R . .
C39 C -0.0684(3) -0.5342(3) 0.33558(15) 0.0662(8) Uani 1 1 d . . .
H39A H -0.0068 -0.5617 0.3122 0.079 Uiso 1 1 calc R . .
H39B H -0.1624 -0.5660 0.3012 0.079 Uiso 1 1 calc R . .
H39C H -0.0818 -0.5710 0.3787 0.079 Uiso 1 1 calc R . .
C40 C 0.5476(2) -0.1683(3) 0.39024(13) 0.0503(6) Uani 1 1 d . . .
H40 H 0.5188 -0.1387 0.3461 0.060 Uiso 1 1 calc R . .
C41 C 0.5966(4) -0.2696(4) 0.3676(2) 0.0912(12) Uani 1 1 d . . .
H41A H 0.5167 -0.3450 0.3322 0.109 Uiso 1 1 calc R . .
H41B H 0.6275 -0.2984 0.4104 0.109 Uiso 1 1 calc R . .
H41C H 0.6775 -0.2310 0.3454 0.109 Uiso 1 1 calc R . .
C42 C 0.6743(3) -0.0484(3) 0.4451(2) 0.0867(11) Uani 1 1 d . . .
H42A H 0.6432 0.0183 0.4588 0.104 Uiso 1 1 calc R . .
H42B H 0.7553 -0.0118 0.4227 0.104 Uiso 1 1 calc R . .
H42C H 0.7048 -0.0758 0.4886 0.104 Uiso 1 1 calc R . .
C1S C 0.6633(3) 0.4668(2) 0.12984(13) 0.0540(6) Uani 1 1 d . . .
C2S C 0.7691(3) 0.4212(3) 0.13521(15) 0.0649(8) Uani 1 1 d . . .
H2S H 0.8446 0.4529 0.1783 0.078 Uiso 1 1 calc R . .
C3S C 0.7628(3) 0.3320(3) 0.07862(17) 0.0617(7) Uani 1 1 d . . .
H3S H 0.8339 0.3016 0.0833 0.074 Uiso 1 1 calc R . .
C4S C 0.6576(3) 0.2856(2) 0.01592(15) 0.0513(6) Uani 1 1 d . . .
H4S H 0.6554 0.2239 -0.0229 0.062 Uiso 1 1 calc R . .
C5S C 0.5550(2) 0.3284(2) 0.00906(13) 0.0439(5) Uani 1 1 d . . .
H5S H 0.4816 0.2966 -0.0350 0.053 Uiso 1 1 calc R . .
C6S C 0.5561(2) 0.4169(2) 0.06481(12) 0.0426(5) Uani 1 1 d . . .
H6S H 0.4828 0.4445 0.0590 0.051 Uiso 1 1 calc R . .
C7S C 0.6644(4) 0.5627(3) 0.19097(17) 0.0892(12) Uani 1 1 d . . .
H7SA H 0.5929 0.5926 0.1740 0.107 Uiso 1 1 calc R . .
H7SB H 0.7604 0.6381 0.2077 0.107 Uiso 1 1 calc R . .
H7SC H 0.6405 0.5202 0.2313 0.107 Uiso 1 1 calc R . .

loop_
_atom_site_aniso_label
_atom_site_aniso_U_11
_atom_site_aniso_U_22
_atom_site_aniso_U_33
_atom_site_aniso_U_23
_atom_site_aniso_U_13
_atom_site_aniso_U_12
Cl1A 0.0282(4) 0.0368(5) 0.0669(7) 0.0077(4) 0.0024(4) 0.0123(4)
Cl2A 0.0785(12) 0.0707(10) 0.0431(6) 0.0142(6) -0.0083(6) 0.0509(9)
Cl3A 0.0900(9) 0.0530(6) 0.0777(8) 0.0389(6) 0.0559(8) 0.0388(6)
Cl4A 0.0784(9) 0.0289(5) 0.0513(6) -0.0128(4) -0.0107(5) 0.0195(5)
Cl5A 0.0615(5) 0.0603(5) 0.0596(5) 0.0214(4) 0.0315(4) 0.0432(4)
P1A 0.0279(4) 0.0209(3) 0.0226(2) 0.0037(2) 0.0011(2) 0.0141(3)
P2A 0.0438(8) 0.0299(7) 0.0267(5) 0.0130(4) 0.0107(5) 0.0248(6)
P3A 0.0374(3) 0.0216(3) 0.0225(3) 0.0025(2) 0.0022(2) 0.0183(3)
N3A 0.0472(10) 0.0300(8) 0.0243(8) 0.0074(6) 0.0064(7) 0.0261(8)
N4A 0.0600(19) 0.0311(13) 0.0298(13) 0.0108(10) 0.0122(12) 0.0320(13)
N5A 0.0350(15) 0.0231(11) 0.0222(11) 0.0032(9) 0.0004(10) 0.0170(11)
Cl1B 0.0419(15) 0.074(2) 0.089(2) 0.0426(17) 0.0318(16) 0.0331(15)
Cl2B 0.0283(13) 0.0469(18) 0.065(3) 0.0171(17) -0.0124(12) 0.0183(12)
Cl3B 0.0893(19) 0.0622(16) 0.0607(16) 0.0401(13) 0.0427(16) 0.0485(15)
Cl4B 0.117(3) 0.0567(16) 0.0383(13) 0.0090(11) 0.0284(17) 0.060(2)
Cl5B 0.0480(11) 0.0542(11) 0.0723(14) 0.0188(10) -0.0007(10) 0.0162(9)
P1B 0.0279(4) 0.0209(3) 0.0226(2) 0.0037(2) 0.0011(2) 0.0141(3)
P2B 0.0361(18) 0.0263(16) 0.0220(12) 0.0032(9) 0.0018(10) 0.0200(13)
P3B 0.0524(10) 0.0287(8) 0.0289(8) 0.0018(6) -0.0035(7) 0.0244(7)
N3B 0.0472(10) 0.0300(8) 0.0243(8) 0.0074(6) 0.0064(7) 0.0261(8)
N4B 0.052(4) 0.030(3) 0.026(3) 0.007(2) 0.000(3) 0.027(3)
N5B 0.044(4) 0.022(3) 0.023(3) -0.001(2) -0.007(3) 0.016(3)
N1 0.0260(7) 0.0201(6) 0.0225(6) 0.0072(5) 0.0056(5) 0.0121(5)
N2 0.0328(7) 0.0229(7) 0.0236(7) 0.0099(5) 0.0104(6) 0.0172(6)
C1 0.0222(7) 0.0223(7) 0.0239(8) 0.0093(6) 0.0059(6) 0.0124(6)
C2 0.0367(9) 0.0236(8) 0.0269(8) 0.0050(6) 0.0081(7) 0.0167(7)
C3 0.0419(10) 0.0231(8) 0.0298(9) 0.0079(7) 0.0110(7) 0.0197(7)
C4 0.0337(9) 0.0260(8) 0.0214(8) 0.0060(6) 0.0021(6) 0.0185(7)
C11 0.0272(8) 0.0219(7) 0.0211(7) 0.0077(6) 0.0064(6) 0.0122(6)
C12 0.0257(8) 0.0237(8) 0.0240(8) 0.0064(6) 0.0045(6) 0.0111(6)
C13 0.0339(9) 0.0335(9) 0.0288(9) 0.0136(7) 0.0012(7) 0.0144(8)
C14 0.0422(11) 0.0376(10) 0.0362(10) 0.0226(8) 0.0076(8) 0.0133(9)
C15 0.0314(9) 0.0347(10) 0.0384(10) 0.0177(8) 0.0085(8) 0.0064(8)
C16 0.0255(8) 0.0290(8) 0.0257(8) 0.0082(7) 0.0041(6) 0.0099(7)
C17 0.0255(8) 0.0277(8) 0.0276(8) 0.0078(7) 0.0038(7) 0.0101(7)
C18 0.0299(10) 0.0473(12) 0.0559(13) 0.0117(10) 0.0068(9) 0.0190(9)
C19 0.0443(12) 0.0286(9) 0.0456(12) 0.0002(8) 0.0113(9) 0.0042(8)
C20 0.0234(8) 0.0436(11) 0.0336(10) 0.0130(8) 0.0012(7) 0.0078(8)
C21 0.0473(15) 0.121(3) 0.0664(18) 0.0038(18) -0.0034(13) 0.0536(18)
C22 0.0562(16) 0.0540(15) 0.0585(16) 0.0015(12) -0.0190(13) 0.0050(12)
C31 0.0377(9) 0.0247(8) 0.0239(8) 0.0110(6) 0.0103(7) 0.0205(7)
C32 0.0415(10) 0.0317(9) 0.0308(9) 0.0145(7) 0.0145(8) 0.0211(8)
C33 0.0524(12) 0.0450(11) 0.0331(10) 0.0185(8) 0.0220(9) 0.0260(10)
C34 0.0640(14) 0.0433(11) 0.0243(9) 0.0118(8) 0.0126(9) 0.0285(10)
C35 0.0486(12) 0.0392(10) 0.0311(10) 0.0109(8) 0.0019(8) 0.0216(9)
C36 0.0380(10) 0.0340(9) 0.0333(9) 0.0157(7) 0.0093(8) 0.0216(8)
C37 0.0364(11) 0.0547(13) 0.0429(11) 0.0259(10) 0.0152(9) 0.0162(9)
C38 0.0509(15) 0.112(3) 0.077(2) 0.0345(19) 0.0261(14) 0.0467(17)
C39 0.0628(16) 0.0564(15) 0.0512(15) 0.0228(12) 0.0052(12) 0.0017(13)
C40 0.0342(11) 0.0789(17) 0.0507(13) 0.0388(12) 0.0131(9) 0.0298(11)
C41 0.071(2) 0.133(3) 0.089(2) 0.015(2) 0.0412(19) 0.059(2)
C42 0.0492(16) 0.075(2) 0.126(3) 0.039(2) 0.0266(18) 0.0129(15)
C1S 0.0596(15) 0.0474(13) 0.0382(12) 0.0126(10) 0.0205(11) 0.0053(11)
C2S 0.0414(13) 0.093(2) 0.0475(14) 0.0393(15) 0.0054(11) 0.0146(13)
C3S 0.0566(15) 0.0819(19) 0.0772(19) 0.0539(17) 0.0346(14) 0.0430(14)
C4S 0.0586(14) 0.0437(12) 0.0630(15) 0.0260(11) 0.0303(12) 0.0243(11)
C5S 0.0382(11) 0.0410(11) 0.0433(11) 0.0102(9) 0.0111(9) 0.0093(9)
C6S 0.0402(11) 0.0471(12) 0.0460(12) 0.0190(10) 0.0178(9) 0.0199(9)
C7S 0.112(3) 0.071(2) 0.0548(17) -0.0011(15) 0.0374(18) 0.0122(19)

loop_
_atom_type_symbol
_atom_type_description
_atom_type_scat_dispersion_real
_atom_type_scat_dispersion_imag
_atom_type_scat_source
C C 0.0033 0.0016 'International Tables Vol C Tables 4.2.6.8 and 6.1.1.4'
H H 0.0000 0.0000 'International Tables Vol C Tables 4.2.6.8 and 6.1.1.4'
N N 0.0061 0.0033 'International Tables Vol C Tables 4.2.6.8 and 6.1.1.4'
P P 0.1023 0.0942 'International Tables Vol C Tables 4.2.6.8 and 6.1.1.4'
Cl Cl 0.1484 0.1585 'International Tables Vol C Tables 4.2.6.8 and 6.1.1.4'

loop_
_geom_angle_atom_site_label_1
_geom_angle_atom_site_label_2
_geom_angle_atom_site_label_3
_geom_angle
N3A P1A N5A 114.13(11)
N3A P1A C4 117.20(13)
N5A P1A C4 108.33(12)
N3A P1A Cl1A 102.79(9)
N5A P1A Cl1A 105.06(10)
C4 P1A Cl1A 108.35(9)
N3A P2A N4A 120.42(12)
N3A P2A Cl3A 108.64(11)
N4A P2A Cl3A 108.20(11)
N3A P2A Cl2A 110.88(11)
N4A P2A Cl2A 106.71(12)
Cl3A P2A Cl2A 100.07(9)
N5A P3A N4A 119.69(12)
N5A P3A Cl4A 109.55(9)
N4A P3A Cl4A 108.00(11)
N5A P3A Cl5A 109.26(10)
N4A P3A Cl5A 107.81(10)
Cl4A P3A Cl5A 100.87(7)
P2A N3A P1A 119.96(13)
P2A N4A P3A 118.63(14)
P3A N5A P1A 119.12(13)
N5B P1B N3B 114.90(19)
N5B P1B C4 107.6(2)
N3B P1B C4 117.7(2)
N5B P1B Cl1B 104.95(18)
N3B P1B Cl1B 102.76(17)
C4 P1B Cl1B 107.81(17)
N3B P2B N4B 119.44(18)
N3B P2B Cl3B 108.90(17)
N4B P2B Cl3B 108.23(18)
N3B P2B Cl2B 111.25(18)
N4B P2B Cl2B 106.94(17)
Cl3B P2B Cl2B 100.36(14)
N5B P3B N4B 119.78(18)
N5B P3B Cl4B 110.21(17)
N4B P3B Cl4B 108.01(15)
N5B P3B Cl5B 109.47(16)
N4B P3B Cl5B 107.76(17)
Cl4B P3B Cl5B 99.74(14)
P2B N3B P1B 119.81(19)
P2B N4B P3B 117.17(19)
P3B N5B P1B 119.89(19)
C1 N1 C2 109.29(13)
C1 N1 C11 126.60(13)
C2 N1 C11 122.32(14)
C1 N2 C3 109.89(13)
C1 N2 C31 124.84(14)
C3 N2 C31 125.27(13)
N1 C1 N2 105.73(14)
N1 C1 C4 131.18(15)
N2 C1 C4 123.03(15)
C3 C2 N1 107.78(15)
C2 C3 N2 107.31(14)
C1 C4 P1A 129.07(14)
C1 C4 P1B 132.52(17)
C1 C4 H4 113.7(16)
P1A C4 H4 110.2(16)
P1B C4 H4 109.5(16)
C12 C11 C16 122.93(15)
C12 C11 N1 118.90(14)
C16 C11 N1 118.11(14)
C13 C12 C11 117.09(15)
C13 C12 C17 119.50(15)
C11 C12 C17 123.39(15)
C14 C13 C12 121.26(17)
C13 C14 C15 120.35(17)
C14 C15 C16 121.16(17)
C15 C16 C11 117.21(16)
C15 C16 C20 119.66(16)
C11 C16 C20 123.08(15)
C12 C17 C18 112.13(15)
C12 C17 C19 109.87(15)
C18 C17 C19 110.00(17)
C22 C20 C16 112.22(19)
C22 C20 C21 111.7(2)
C16 C20 C21 110.21(18)
C32 C31 C36 123.26(16)
C32 C31 N2 118.11(16)
C36 C31 N2 118.64(15)
C31 C32 C33 116.91(18)
C31 C32 C37 122.46(16)
C33 C32 C37 120.63(18)
C34 C33 C32 121.28(19)
C33 C34 C35 120.64(18)
C34 C35 C36 120.57(19)
C31 C36 C35 117.33(18)
C31 C36 C40 121.85(17)
C35 C36 C40 120.81(18)
C38 C37 C39 110.3(2)
C38 C37 C32 112.1(2)
C39 C37 C32 110.6(2)
C41 C40 C36 110.5(2)
C41 C40 C42 109.5(3)
C36 C40 C42 111.9(2)
C6S C1S C2S 116.8(2)
C6S C1S C7S 121.1(3)
C2S C1S C7S 122.1(3)
C3S C2S C1S 120.2(2)
C4S C3S C2S 121.6(3)
C3S C4S C5S 119.4(3)
C4S C5S C6S 121.0(2)
C5S C6S C1S 121.0(2)

loop_
_geom_bond_atom_site_label_1
_geom_bond_atom_site_label_2
_geom_bond_distance
Cl1A P1A 2.0874(11)
Cl2A P2A 2.0056(12)
Cl3A P2A 1.9919(14)
Cl4A P3A 1.9698(12)
Cl5A P3A 2.0184(10)
P1A N3A 1.6089(17)
P1A N5A 1.610(2)
P1A C4 1.687(2)
P2A N3A 1.5617(16)
P2A N4A 1.578(2)
P3A N5A 1.567(2)
P3A N4A 1.583(2)
Cl1B P1B 2.0876(18)
Cl2B P2B 2.0036(17)
Cl3B P2B 1.9903(19)
Cl4B P3B 1.9677(18)
Cl5B P3B 2.0238(18)
P1B N5B 1.608(2)
P1B N3B 1.609(2)
P1B C4 1.708(3)
P2B N3B 1.562(2)
P2B N4B 1.581(3)
P3B N5B 1.563(2)
P3B N4B 1.585(3)
N1 C1 1.363(2)
N1 C2 1.399(2)
N1 C11 1.449(2)
N2 C1 1.367(2)
N2 C3 1.390(2)
N2 C31 1.446(2)
C1 C4 1.398(2)
C2 C3 1.336(2)
C4 H4 0.89(2)
C11 C12 1.401(2)
C11 C16 1.401(2)
C12 C13 1.394(2)
C12 C17 1.518(2)
C13 C14 1.379(3)
C14 C15 1.381(3)
C15 C16 1.392(2)
C16 C20 1.521(2)
C17 C18 1.528(3)
C17 C19 1.529(3)
C20 C22 1.510(3)
C20 C21 1.524(4)
C31 C32 1.395(3)
C31 C36 1.395(3)
C32 C33 1.398(3)
C32 C37 1.523(3)
C33 C34 1.373(3)
C34 C35 1.383(3)
C35 C36 1.399(3)
C36 C40 1.517(3)
C37 C38 1.519(4)
C37 C39 1.522(4)
C40 C41 1.509(4)
C40 C42 1.545(4)
C1S C6S 1.395(3)
C1S C2S 1.417(4)
C1S C7S 1.498(4)
C2S C3S 1.366(5)
C3S C4S 1.356(4)
C4S C5S 1.363(3)
C5S C6S 1.372(3)

loop_
_geom_torsion_atom_site_label_1
_geom_torsion_atom_site_label_2
_geom_torsion_atom_site_label_3
_geom_torsion_atom_site_label_4
_geom_torsion
N4A P2A N3A P1A 16.0(2)
Cl3A P2A N3A P1A 141.46(15)
Cl2A P2A N3A P1A -109.51(18)
N5A P1A N3A P2A -28.2(2)
C4 P1A N3A P2A -156.31(16)
Cl1A P1A N3A P2A 85.04(16)
N3A P2A N4A P3A -6.2(3)
Cl3A P2A N4A P3A -131.91(16)
Cl2A P2A N4A P3A 121.19(17)
N5A P3A N4A P2A 10.3(2)
Cl4A P3A N4A P2A 136.49(16)
Cl5A P3A N4A P2A -115.29(16)
N4A P3A N5A P1A -24.1(2)
Cl4A P3A N5A P1A -149.55(14)
Cl5A P3A N5A P1A 100.80(15)
N3A P1A N5A P3A 32.2(2)
C4 P1A N5A P3A 164.69(14)
Cl1A P1A N5A P3A -79.67(16)
N4B P2B N3B P1B 19.5(4)
Cl3B P2B N3B P1B 144.5(3)
Cl2B P2B N3B P1B -105.8(3)
N5B P1B N3B P2B -29.1(4)
C4 P1B N3B P2B -157.4(3)
Cl1B P1B N3B P2B 84.3(3)
N3B P2B N4B P3B 8.2(4)
Cl3B P2B N4B P3B -117.1(3)
Cl2B P2B N4B P3B 135.5(3)
N5B P3B N4B P2B -25.7(4)
Cl4B P3B N4B P2B -152.9(3)
Cl5B P3B N4B P2B 100.2(3)
N4B P3B N5B P1B 15.5(4)
Cl4B P3B N5B P1B 141.7(3)
Cl5B P3B N5B P1B -109.6(3)
N3B P1B N5B P3B 11.5(4)
C4 P1B N5B P3B 144.8(3)
Cl1B P1B N5B P3B -100.6(3)
C2 N1 C1 N2 0.68(18)
C11 N1 C1 N2 -164.24(15)
C2 N1 C1 C4 177.90(17)
C11 N1 C1 C4 13.0(3)
C3 N2 C1 N1 -0.64(18)
C31 N2 C1 N1 179.36(15)
C3 N2 C1 C4 -178.15(16)
C31 N2 C1 C4 1.9(3)
C1 N1 C2 C3 -0.5(2)
C11 N1 C2 C3 165.21(15)
N1 C2 C3 N2 0.1(2)
C1 N2 C3 C2 0.4(2)
C31 N2 C3 C2 -179.64(16)
N1 C1 C4 P1A 41.3(3)
N2 C1 C4 P1A -141.90(16)
N1 C1 C4 P1B 34.9(3)
N2 C1 C4 P1B -148.3(2)
N3A P1A C4 C1 -58.6(2)
N5A P1A C4 C1 170.48(18)
Cl1A P1A C4 C1 57.0(2)
N5B P1B C4 C1 -171.3(2)
N3B P1B C4 C1 -39.6(3)
Cl1B P1B C4 C1 75.9(3)
C1 N1 C11 C12 -115.85(18)
C2 N1 C11 C12 81.1(2)
C1 N1 C11 C16 67.0(2)
C2 N1 C11 C16 -96.12(19)
C16 C11 C12 C13 0.0(3)
N1 C11 C12 C13 -176.99(15)
C16 C11 C12 C17 178.28(16)
N1 C11 C12 C17 1.3(2)
C11 C12 C13 C14 -0.4(3)
C17 C12 C13 C14 -178.76(18)
C12 C13 C14 C15 0.4(3)
C13 C14 C15 C16 0.0(3)
C14 C15 C16 C11 -0.4(3)
C14 C15 C16 C20 177.4(2)
C12 C11 C16 C15 0.4(3)
N1 C11 C16 C15 177.43(16)
C12 C11 C16 C20 -177.32(17)
N1 C11 C16 C20 -0.3(3)
C13 C12 C17 C18 -53.2(2)
C11 C12 C17 C18 128.56(18)
C13 C12 C17 C19 69.4(2)
C11 C12 C17 C19 -108.8(2)
C15 C16 C20 C22 50.6(3)
C11 C16 C20 C22 -131.7(2)
C15 C16 C20 C21 -74.6(3)
C11 C16 C20 C21 103.1(2)
C1 N2 C31 C32 90.8(2)
C3 N2 C31 C32 -89.2(2)
C1 N2 C31 C36 -89.5(2)
C3 N2 C31 C36 90.5(2)
C36 C31 C32 C33 -1.7(3)
N2 C31 C32 C33 177.91(16)
C36 C31 C32 C37 179.06(18)
N2 C31 C32 C37 -1.3(3)
C31 C32 C33 C34 0.8(3)
C37 C32 C33 C34 -179.9(2)
C32 C33 C34 C35 0.4(3)
C33 C34 C35 C36 -0.8(3)
C32 C31 C36 C35 1.3(3)
N2 C31 C36 C35 -178.33(16)
C32 C31 C36 C40 -179.42(19)
N2 C31 C36 C40 1.0(3)
C34 C35 C36 C31 0.0(3)
C34 C35 C36 C40 -179.3(2)
C31 C32 C37 C38 -135.1(2)
C33 C32 C37 C38 45.7(3)
C31 C32 C37 C39 101.3(2)
C33 C32 C37 C39 -77.9(3)
C31 C36 C40 C41 -94.8(3)
C35 C36 C40 C41 84.5(3)
C31 C36 C40 C42 142.9(2)
C35 C36 C40 C42 -37.8(3)
C6S C1S C2S C3S -0.4(3)
C7S C1S C2S C3S 178.9(3)
C1S C2S C3S C4S 0.7(4)
C2S C3S C4S C5S -0.3(4)
C3S C4S C5S C6S -0.5(3)
C4S C5S C6S C1S 0.8(3)
C2S C1S C6S C5S -0.3(3)
C7S C1S C6S C5S -179.6(2)
